data_2231022
loop_
_publ_author_name
'Shakuntala, K.'
'Foro, Sabine'
'Gowda, B. Thimme'

_publ_section_title
;
 <i>N</i>-(4-Chlorophenyl)-2,4-dimethylbenzenesulfonamide
;
_journal_coeditor_code BT5589
_journal_issue 8
_journal_name_full 'Acta Crystallographica Section E'
_journal_page_first o2160
_journal_paper_doi 10.1107/S1600536811029795
_journal_volume 67
_journal_year 2011
_chemical_formula_iupac 'C14 H14 Cl N O2 S'
_chemical_formula_moiety 'C14 H14 Cl N O2 S'
_chemical_formula_sum 'C14 H14 Cl N O2 S'
_chemical_formula_weight 295.77
_chemical_name_systematic
;
<i>N</i>-(4-Chlorophenyl)-2,4-dimethylbenzenesulfonamide
;
_space_group_IT_number 14
_symmetry_cell_setting monoclinic
_symmetry_space_group_name_Hall '-P 2ybc'
_symmetry_space_group_name_H-M 'P 1 21/c 1'
_atom_sites_solution_hydrogens geom
_atom_sites_solution_primary direct
_atom_sites_solution_secondary difmap
_audit_creation_method SHELXL-97
_cell_angle_alpha 90.00
_cell_angle_beta 96.505(9)
_cell_angle_gamma 90.00
_cell_formula_units_Z 4
_cell_length_a 9.1093(8)
_cell_length_b 9.9106(9)
_cell_length_c 16.1420(10)
_cell_measurement_reflns_used 2044
_cell_measurement_temperature 293(2)
_cell_measurement_theta_max 27.71
_cell_measurement_theta_min 2.51
_cell_volume 1447.9(2)
_computing_cell_refinement
;
CrysAlis RED (Oxford Diffraction, 2009)
;
_computing_data_collection
;
CrysAlis CCD (Oxford Diffraction, 2009)
;
_computing_data_reduction
;
CrysAlis RED (Oxford Diffraction, 2009)
;
_computing_molecular_graphics 'PLATON (Spek, 2009)'
_computing_publication_material 'SHELXL97 (Sheldrick, 2008)'
_computing_structure_refinement 'SHELXL97 (Sheldrick, 2008)'
_computing_structure_solution 'SHELXS97 (Sheldrick, 2008)'
_diffrn_ambient_temperature 293(2)
_diffrn_measured_fraction_theta_full 0.990
_diffrn_measured_fraction_theta_max 0.990
_diffrn_measurement_device_type
;
Oxford Diffraction Xcalibur diffractometer
with a Sapphire CCD detector
;
_diffrn_measurement_method
;
Rotation method data acquisition using \w and \f
;
_diffrn_radiation_monochromator graphite
_diffrn_radiation_source 'fine-focus sealed tube'
_diffrn_radiation_type MoK\a
_diffrn_radiation_wavelength 0.71073
_diffrn_reflns_av_R_equivalents 0.0133
_diffrn_reflns_av_sigmaI/netI 0.0205
_diffrn_reflns_limit_h_max 11
_diffrn_reflns_limit_h_min -7
_diffrn_reflns_limit_k_max 12
_diffrn_reflns_limit_k_min -8
_diffrn_reflns_limit_l_max 19
_diffrn_reflns_limit_l_min -20
_diffrn_reflns_number 5342
_diffrn_reflns_theta_full 26.37
_diffrn_reflns_theta_max 26.37
_diffrn_reflns_theta_min 2.54
_diffrn_standards_decay_% 0
_diffrn_standards_number 0
_exptl_absorpt_coefficient_mu 0.405
_exptl_absorpt_correction_T_max 0.9607
_exptl_absorpt_correction_T_min 0.8883
_exptl_absorpt_correction_type multi-scan
_exptl_absorpt_process_details
;
(CrysAlis RED; Oxford Diffraction, 2009)
;
_exptl_crystal_colour colourless
_exptl_crystal_density_diffrn 1.357
_exptl_crystal_density_method 'not measured'
_exptl_crystal_description prism
_exptl_crystal_F_000 616
_exptl_crystal_size_max 0.30
_exptl_crystal_size_mid 0.20
_exptl_crystal_size_min 0.10
_refine_diff_density_max 0.282
_refine_diff_density_min -0.321
_refine_ls_extinction_method none
_refine_ls_goodness_of_fit_ref 1.077
_refine_ls_hydrogen_treatment mixed
_refine_ls_matrix_type full
_refine_ls_number_parameters 177
_refine_ls_number_reflns 2934
_refine_ls_number_restraints 1
_refine_ls_restrained_S_all 1.078
_refine_ls_R_factor_all 0.0704
_refine_ls_R_factor_gt 0.0490
_refine_ls_shift/su_max 0.002
_refine_ls_shift/su_mean 0.000
_refine_ls_structure_factor_coef Fsqd
_refine_ls_weighting_details 'calc w=1/[\s^2^(Fo^2^)+(0.0421P)^2^+0.9349P] where P=(Fo^2^+2Fc^2^)/3'
_refine_ls_weighting_scheme calc
_refine_ls_wR_factor_gt 0.1087
_refine_ls_wR_factor_ref 0.1212
_reflns_number_gt 2219
_reflns_number_total 2934
_reflns_threshold_expression I>2\s(I)
_cod_data_source_file bt5589.cif
_cod_data_source_block I
_cod_original_sg_symbol_H-M 'P 21/c'
_cod_database_code 2231022
_cod_database_fobs_code 2231022

loop_
_symmetry_equiv_pos_as_xyz
'x, y, z'
'-x, y+1/2, -z+1/2'
'-x, -y, -z'
'x, -y-1/2, z-1/2'

loop_
_atom_site_type_symbol
_atom_site_label
_atom_site_fract_x
_atom_site_fract_y
_atom_site_fract_z
_atom_site_U_iso_or_equiv
_atom_site_adp_type
_atom_site_calc_flag
_atom_site_refinement_flags
_atom_site_occupancy
_atom_site_symmetry_multiplicity
C C1 0.6057(3) 0.0526(2) 0.39055(15) 0.0469(6) Uani d . 1 1
C C2 0.6430(3) 0.1450(3) 0.45485(16) 0.0542(6) Uani d . 1 1
C C3 0.7412(3) 0.1003(3) 0.52140(17) 0.0641(7) Uani d . 1 1
H H3 0.7676 0.1602 0.5649 0.077 Uiso calc R 1 1
C C4 0.8019(3) -0.0276(3) 0.52681(17) 0.0618(7) Uani d . 1 1
C C5 0.7618(3) -0.1160(3) 0.46227(19) 0.0643(7) Uani d . 1 1
H H5 0.8004 -0.2029 0.4644 0.077 Uiso calc R 1 1
C C6 0.6650(3) -0.0771(3) 0.39452(18) 0.0575(7) Uani d . 1 1
H H6 0.6392 -0.1377 0.3513 0.069 Uiso calc R 1 1
C C7 0.7258(3) 0.1399(2) 0.21393(14) 0.0458(6) Uani d . 1 1
C C8 0.7325(4) 0.0198(3) 0.1716(2) 0.0709(8) Uani d . 1 1
H H8 0.6500 -0.0361 0.1639 0.085 Uiso calc R 1 1
C C9 0.8622(4) -0.0178(3) 0.1404(2) 0.0817(10) Uani d . 1 1
H H9 0.8674 -0.0994 0.1125 0.098 Uiso calc R 1 1
C C10 0.9820(4) 0.0654(3) 0.15092(19) 0.0696(8) Uani d . 1 1
C C11 0.9774(3) 0.1839(3) 0.19339(18) 0.0685(8) Uani d . 1 1
H H11 1.0600 0.2396 0.2006 0.082 Uiso calc R 1 1
C C12 0.8494(3) 0.2206(3) 0.22558(16) 0.0587(7) Uani d . 1 1
H H12 0.8465 0.3006 0.2554 0.070 Uiso calc R 1 1
C C13 0.5833(4) 0.2867(3) 0.4561(2) 0.0760(9) Uani d . 1 1
H H13A 0.4795 0.2838 0.4616 0.091 Uiso calc R 1 1
H H13B 0.5985 0.3316 0.4050 0.091 Uiso calc R 1 1
H H13C 0.6338 0.3351 0.5023 0.091 Uiso calc R 1 1
C C14 0.9094(4) -0.0683(4) 0.6002(2) 0.0841(10) Uani d . 1 1
H H14A 0.8563 -0.1060 0.6428 0.101 Uiso calc R 1 1
H H14B 0.9637 0.0094 0.6218 0.101 Uiso calc R 1 1
H H14C 0.9766 -0.1344 0.5829 0.101 Uiso calc R 1 1
N N1 0.5919(2) 0.1852(2) 0.24225(13) 0.0504(5) Uani d D 1 1
H H1N 0.587(3) 0.2672(18) 0.2515(16) 0.061 Uiso d D 1 1
O O1 0.3758(2) 0.18577(19) 0.31728(13) 0.0667(5) Uani d . 1 1
O O2 0.4524(2) -0.02597(17) 0.25512(12) 0.0638(5) Uani d . 1 1
Cl Cl1 1.14202(12) 0.01793(12) 0.10872(7) 0.1119(4) Uani d . 1 1
S S1 0.49106(7) 0.09643(6) 0.29924(4) 0.04969(19) Uani d . 1 1

loop_
_atom_site_aniso_label
_atom_site_aniso_U_11
_atom_site_aniso_U_22
_atom_site_aniso_U_33
_atom_site_aniso_U_12
_atom_site_aniso_U_13
_atom_site_aniso_U_23
C1 0.0499(14) 0.0414(12) 0.0497(14) -0.0080(10) 0.0070(11) 0.0040(11)
C2 0.0632(16) 0.0511(14) 0.0504(14) -0.0098(12) 0.0154(12) -0.0028(12)
C3 0.0742(18) 0.073(2) 0.0456(14) -0.0171(16) 0.0078(13) -0.0035(14)
C4 0.0549(16) 0.078(2) 0.0523(15) -0.0122(15) 0.0074(12) 0.0172(15)
C5 0.0646(17) 0.0546(16) 0.0729(19) 0.0027(14) 0.0044(14) 0.0148(15)
C6 0.0664(17) 0.0424(14) 0.0621(16) -0.0032(12) 0.0006(13) 0.0024(12)
C7 0.0602(15) 0.0353(12) 0.0405(12) 0.0029(11) 0.0000(11) 0.0061(10)
C8 0.079(2) 0.0476(16) 0.088(2) -0.0072(14) 0.0195(17) -0.0116(15)
C9 0.104(3) 0.0538(18) 0.092(2) 0.0131(18) 0.032(2) -0.0058(17)
C10 0.0696(19) 0.076(2) 0.0644(18) 0.0251(17) 0.0137(15) 0.0246(16)
C11 0.0613(18) 0.081(2) 0.0620(17) -0.0025(16) 0.0021(14) 0.0097(16)
C12 0.0706(18) 0.0540(16) 0.0496(15) -0.0057(14) -0.0011(13) -0.0013(12)
C13 0.100(2) 0.0541(18) 0.074(2) -0.0043(16) 0.0123(18) -0.0156(15)
C14 0.0680(19) 0.114(3) 0.0679(19) -0.0132(19) -0.0022(16) 0.0274(19)
N1 0.0649(13) 0.0290(10) 0.0575(13) 0.0021(10) 0.0074(10) 0.0023(9)
O1 0.0522(11) 0.0563(11) 0.0919(14) 0.0044(9) 0.0100(10) 0.0039(10)
O2 0.0695(12) 0.0422(10) 0.0751(13) -0.0126(9) -0.0118(10) -0.0014(9)
Cl1 0.0955(7) 0.1262(9) 0.1214(8) 0.0489(6) 0.0447(6) 0.0358(7)
S1 0.0499(3) 0.0361(3) 0.0616(4) -0.0040(3) -0.0001(3) 0.0016(3)

loop_
_atom_type_symbol
_atom_type_description
_atom_type_scat_dispersion_real
_atom_type_scat_dispersion_imag
_atom_type_scat_source
C C 0.0033 0.0016 'International Tables Vol C Tables 4.2.6.8 and 6.1.1.4'
H H 0.0000 0.0000 'International Tables Vol C Tables 4.2.6.8 and 6.1.1.4'
N N 0.0061 0.0033 'International Tables Vol C Tables 4.2.6.8 and 6.1.1.4'
O O 0.0106 0.0060 'International Tables Vol C Tables 4.2.6.8 and 6.1.1.4'
Cl Cl 0.1484 0.1585 'International Tables Vol C Tables 4.2.6.8 and 6.1.1.4'
S S 0.1246 0.1234 'International Tables Vol C Tables 4.2.6.8 and 6.1.1.4'

loop_
_geom_angle_atom_site_label_1
_geom_angle_atom_site_label_2
_geom_angle_atom_site_label_3
_geom_angle
C6 C1 C2 120.7(2)
C6 C1 S1 117.1(2)
C2 C1 S1 122.1(2)
C3 C2 C1 116.5(3)
C3 C2 C13 119.2(3)
C1 C2 C13 124.2(3)
C4 C3 C2 124.0(3)
C4 C3 H3 118.0
C2 C3 H3 118.0
C5 C4 C3 117.7(3)
C5 C4 C14 121.2(3)
C3 C4 C14 121.1(3)
C4 C5 C6 120.8(3)
C4 C5 H5 119.6
C6 C5 H5 119.6
C5 C6 C1 120.3(3)
C5 C6 H6 119.9
C1 C6 H6 119.9
C12 C7 C8 119.2(3)
C12 C7 N1 119.4(2)
C8 C7 N1 121.4(2)
C7 C8 C9 120.0(3)
C7 C8 H8 120.0
C9 C8 H8 120.0
C10 C9 C8 119.7(3)
C10 C9 H9 120.2
C8 C9 H9 120.2
C9 C10 C11 120.9(3)
C9 C10 Cl1 118.8(3)
C11 C10 Cl1 120.3(3)
C10 C11 C12 119.5(3)
C10 C11 H11 120.2
C12 C11 H11 120.2
C7 C12 C11 120.6(3)
C7 C12 H12 119.7
C11 C12 H12 119.7
C2 C13 H13A 109.5
C2 C13 H13B 109.5
H13A C13 H13B 109.5
C2 C13 H13C 109.5
H13A C13 H13C 109.5
H13B C13 H13C 109.5
C4 C14 H14A 109.5
C4 C14 H14B 109.5
H14A C14 H14B 109.5
C4 C14 H14C 109.5
H14A C14 H14C 109.5
H14B C14 H14C 109.5
C7 N1 S1 124.70(17)
C7 N1 H1N 115.6(19)
S1 N1 H1N 112.6(19)
O1 S1 O2 118.81(12)
O1 S1 N1 104.76(12)
O2 S1 N1 107.43(12)
O1 S1 C1 111.24(12)
O2 S1 C1 107.25(12)
N1 S1 C1 106.67(11)

loop_
_geom_bond_atom_site_label_1
_geom_bond_atom_site_label_2
_geom_bond_distance
C1 C6 1.392(4)
C1 C2 1.397(4)
C1 S1 1.762(3)
C2 C3 1.390(4)
C2 C13 1.508(4)
C3 C4 1.382(4)
C3 H3 0.9300
C4 C5 1.378(4)
C4 C14 1.504(4)
C5 C6 1.380(4)
C5 H5 0.9300
C6 H6 0.9300
C7 C12 1.377(4)
C7 C8 1.377(4)
C7 N1 1.423(3)
C8 C9 1.387(4)
C8 H8 0.9300
C9 C10 1.363(5)
C9 H9 0.9300
C10 C11 1.363(5)
C10 Cl1 1.742(3)
C11 C12 1.378(4)
C11 H11 0.9300
C12 H12 0.9300
C13 H13A 0.9600
C13 H13B 0.9600
C13 H13C 0.9600
C14 H14A 0.9600
C14 H14B 0.9600
C14 H14C 0.9600
N1 S1 1.630(2)
N1 H1N 0.828(17)
O1 S1 1.429(2)
O2 S1 1.430(2)

loop_
_geom_hbond_atom_site_label_D
_geom_hbond_atom_site_label_H
_geom_hbond_atom_site_label_A
_geom_hbond_site_symmetry_A
_geom_hbond_distance_DH
_geom_hbond_distance_HA
_geom_hbond_distance_DA
_geom_hbond_angle_DHA
N1 H1N O2 2_655 0.828(17) 2.082(18) 2.891(4) 166(3)

loop_
_geom_torsion_atom_site_label_1
_geom_torsion_atom_site_label_2
_geom_torsion_atom_site_label_3
_geom_torsion_atom_site_label_4
_geom_torsion
C6 C1 C2 C3 0.2(4)
S1 C1 C2 C3 -176.34(19)
C6 C1 C2 C13 -179.5(3)
S1 C1 C2 C13 4.0(4)
C1 C2 C3 C4 0.0(4)
C13 C2 C3 C4 179.7(3)
C2 C3 C4 C5 -0.3(4)
C2 C3 C4 C14 179.1(3)
C3 C4 C5 C6 0.4(4)
C14 C4 C5 C6 -178.9(3)
C4 C5 C6 C1 -0.3(4)
C2 C1 C6 C5 0.0(4)
S1 C1 C6 C5 176.6(2)
C12 C7 C8 C9 -0.8(4)
N1 C7 C8 C9 176.1(3)
C7 C8 C9 C10 -0.9(5)
C8 C9 C10 C11 1.5(5)
C8 C9 C10 Cl1 -178.3(3)
C9 C10 C11 C12 -0.5(4)
Cl1 C10 C11 C12 179.3(2)
C8 C7 C12 C11 1.8(4)
N1 C7 C12 C11 -175.2(2)
C10 C11 C12 C7 -1.2(4)
C12 C7 N1 S1 -130.2(2)
C8 C7 N1 S1 52.9(3)
C7 N1 S1 O1 175.7(2)
C7 N1 S1 O2 -57.0(2)
C7 N1 S1 C1 57.7(2)
C6 C1 S1 O1 146.0(2)
C2 C1 S1 O1 -37.4(2)
C6 C1 S1 O2 14.5(2)
C2 C1 S1 O2 -168.8(2)
C6 C1 S1 N1 -100.3(2)
C2 C1 S1 N1 76.3(2)

loop_
_cod_related_entry_id
_cod_related_entry_database
_cod_related_entry_code
1 ChemSpider 740015
